data_4303909
loop_
_publ_author_name
'Raquel Ferreir\'os-Mart\'inez'
'David Esteban-G\'omez'
'Andr\'es de Blas'
'Carlos Platas-Iglesias'
'Teresa Rodr\'iguez-Blas'

_publ_contact_author_address
;
Departamento de Quimica Fundamental
Facultade de Ciencias
Universidade da Coruna
Campus da Zapateira s/n
15071 A Coruna
Spain
;
_publ_contact_author_email ucambv@udc.es
_publ_contact_author_fax '+ 34 981 167065'
_publ_contact_author_name 'De Blas, Andres'
_publ_contact_author_phone '+ 34 981 167000'
_publ_section_title
;
Eight-Coordinate Zn(II), Cd(II), and Pb(II) Complexes Based on a
1,7-Diaza-12-crown-4 Platform Endowed with a Remarkable Selectivity over
Ca(II)
;
_journal_name_full 'Inorganic Chemistry'
_journal_page_first 11821
_journal_page_last 11831
_journal_paper_doi 10.1021/ic901883h
_journal_volume 48
_journal_year 2009
_chemical_compound_source 'synthesis as described'
_chemical_formula_moiety 'C22 H26 Cd N4 O6, 2(C6 H16 N), 2(Cl O4)'
_chemical_formula_sum 'C34 H58 Cd Cl2 N6 O14'
_chemical_formula_weight 958.16
_chemical_name_systematic
;
 ?
;
_space_group_IT_number 60
_symmetry_cell_setting orthorhombic
_symmetry_space_group_name_Hall '-P 2n 2ab'
_symmetry_space_group_name_H-M 'P b c n'
_atom_sites_solution_hydrogens geom
_atom_sites_solution_primary direct
_atom_sites_solution_secondary difmap
_audit_conform_dict_location ftp://ftp.iucr.org/pub/cif_core.dic
_audit_conform_dict_name cif_core.dic
_audit_conform_dict_version 2.4
_audit_creation_date 2009-03-19T13:47:21-00:00
_audit_creation_method 'WinGX routine CIF_UPDATE'
_cell_angle_alpha 90
_cell_angle_beta 90
_cell_angle_gamma 90
_cell_formula_units_Z 4
_cell_length_a 22.6010(4)
_cell_length_b 12.1990(2)
_cell_length_c 14.9570(3)
_cell_measurement_reflns_used 8909
_cell_measurement_temperature 100(2)
_cell_measurement_theta_max 25.413
_cell_measurement_theta_min 2.3355
_cell_measurement_wavelength 0.71073
_cell_volume 4123.79(13)
_computing_cell_refinement SAINT
_computing_data_collection Apex2
_computing_data_reduction 'SAINT and XPREP'
_computing_molecular_graphics 'Ortep-3 for Windows (Farrugia, 1997)'
_computing_publication_material 'WinGX publication routines (Farrugia, 1999)'
_computing_structure_refinement 'SHELXL-97 (Sheldrick, 2008)'
_computing_structure_solution 'SHELXS-86 (Sheldrick, 1986)'
_diffrn_ambient_temperature 100(2)
_diffrn_measured_fraction_theta_full 0.999
_diffrn_measured_fraction_theta_max 0.999
_diffrn_measurement_device_type 'Bruker X8 APEXII CCD'
_diffrn_measurement_method 'omega and  phi rotation with narrow frames'
_diffrn_radiation_monochromator graphite
_diffrn_radiation_probe x-ray
_diffrn_radiation_source 'fine-focus sealed tube'
_diffrn_radiation_type MoK\a
_diffrn_radiation_wavelength 0.71073
_diffrn_reflns_av_R_equivalents 0.0649
_diffrn_reflns_av_unetI/netI 0.0303
_diffrn_reflns_limit_h_max 30
_diffrn_reflns_limit_h_min -30
_diffrn_reflns_limit_k_max 16
_diffrn_reflns_limit_k_min -16
_diffrn_reflns_limit_l_max 18
_diffrn_reflns_limit_l_min -19
_diffrn_reflns_number 64835
_diffrn_reflns_theta_full 28.31
_diffrn_reflns_theta_max 28.31
_diffrn_reflns_theta_min 2.72
_exptl_absorpt_coefficient_mu 0.731
_exptl_absorpt_correction_T_max 0.953
_exptl_absorpt_correction_T_min 0.87
_exptl_absorpt_correction_type multi-scan
_exptl_absorpt_process_details
;
SABADS, Bruker-AXS  Version 2004/1
;
_exptl_crystal_colour colourless
_exptl_crystal_density_diffrn 1.543
_exptl_crystal_density_method 'not measured'
_exptl_crystal_description prism
_exptl_crystal_F_000 1992
_exptl_crystal_size_max 0.332
_exptl_crystal_size_mid 0.115
_exptl_crystal_size_min 0.066
_refine_diff_density_max 1.472
_refine_diff_density_min -1.222
_refine_diff_density_rms 0.117
_refine_ls_extinction_method none
_refine_ls_goodness_of_fit_ref 1.04
_refine_ls_hydrogen_treatment constr
_refine_ls_matrix_type full
_refine_ls_number_parameters 365
_refine_ls_number_reflns 5138
_refine_ls_number_restraints 245
_refine_ls_restrained_S_all 1.121
_refine_ls_R_factor_all 0.094
_refine_ls_R_factor_gt 0.0633
_refine_ls_shift/su_max 0.02
_refine_ls_shift/su_mean 0.003
_refine_ls_structure_factor_coef Fsqd
_refine_ls_weighting_details 'calc w=1/[\s^2^(Fo^2^)+(0.0911P)^2^+14.1912P] where P=(Fo^2^+2Fc^2^)/3'
_refine_ls_weighting_scheme calc
_refine_ls_wR_factor_gt 0.1661
_refine_ls_wR_factor_ref 0.1921
_reflns_number_gt 3515
_reflns_number_total 5138
_reflns_threshold_expression >2\s(I)
_cod_data_source_file ic901883h_si_002_3.cif
_cod_data_source_block compound2
_cod_database_code 4303909

loop_
_symmetry_equiv_pos_as_xyz
'x, y, z'
'-x+1/2, -y+1/2, z+1/2'
'x+1/2, -y+1/2, -z'
'-x, y, -z+1/2'
'-x, -y, -z'
'x-1/2, y-1/2, -z-1/2'
'-x-1/2, y-1/2, z'
'x, -y, z-1/2'

loop_
_atom_site_label
_atom_site_type_symbol
_atom_site_fract_x
_atom_site_fract_y
_atom_site_fract_z
_atom_site_U_iso_or_equiv
_atom_site_adp_type
_atom_site_occupancy
_atom_site_symmetry_multiplicity
_atom_site_calc_flag
_atom_site_refinement_flags
_atom_site_disorder_assembly
_atom_site_disorder_group
O1 O 0.44061(14) 0.0084(3) 0.1676(2) 0.0346(7) Uani 1 1 d . . .
O2 O 0.44482(14) -0.1347(3) 0.0743(2) 0.0326(7) Uani 1 1 d . . .
C1 C 0.4671(2) -0.0547(4) 0.1155(3) 0.0276(9) Uani 1 1 d . . .
C2 C 0.53272(19) -0.0379(3) 0.1008(3) 0.0252(8) Uani 1 1 d D . .
C3 C 0.5674(2) -0.1094(4) 0.0508(3) 0.0302(9) Uani 1 1 d D . .
H3 H 0.5487 -0.1654 0.0167 0.036 Uiso 1 1 calc R A 1
Cd1A Cd 0.5 0.1333(9) 0.25 0.028(3) Uani 0.422(19) 2 d SPDU . 1
N1A N 0.5640(7) 0.0444(13) 0.1447(12) 0.021(3) Uani 0.422(19) 1 d PDU . 1
C4A C 0.6307(15) -0.1005(16) 0.0494(19) 0.027(4) Uani 0.422(19) 1 d PDU . 1
H4A H 0.6542 -0.1558 0.0223 0.033 Uiso 0.422(19) 1 calc PR . 1
C5A C 0.6568(8) -0.0098(13) 0.0883(12) 0.030(4) Uani 0.422(19) 1 d PDU . 1
H5A H 0.6981 0.0023 0.0822 0.036 Uiso 0.422(19) 1 calc PR . 1
C6A C 0.6225(7) 0.0627(12) 0.1361(12) 0.023(3) Uani 0.422(19) 1 d PDU . 1
C7A C 0.6446(6) 0.1631(10) 0.1891(9) 0.028(3) Uani 0.422(19) 1 d PDU . 1
H7A H 0.6585 0.1388 0.2486 0.033 Uiso 0.422(19) 1 calc PR . 1
H7B H 0.6786 0.1963 0.1573 0.033 Uiso 0.422(19) 1 calc PR . 1
N2A N 0.5994(6) 0.2440(9) 0.2004(8) 0.029(3) Uani 0.422(19) 1 d PDU . 1
C8A C 0.5851(7) 0.2937(11) 0.1102(8) 0.030(3) Uani 0.422(19) 1 d PDU . 1
H8A H 0.616 0.3475 0.0933 0.036 Uiso 0.422(19) 1 calc PR . 1
H8B H 0.584 0.2357 0.0639 0.036 Uiso 0.422(19) 1 calc PR . 1
C9A C 0.5257(7) 0.3497(9) 0.1164(8) 0.027(3) Uani 0.422(19) 1 d PDU . 1
H9A H 0.5261 0.405 0.1649 0.032 Uiso 0.422(19) 1 calc PR . 1
H9B H 0.5164 0.3873 0.0594 0.032 Uiso 0.422(19) 1 calc PR . 1
O3A O 0.4821(6) 0.2674(8) 0.1347(7) 0.024(2) Uani 0.422(19) 1 d PDU . 1
C10A C 0.4234(7) 0.3062(12) 0.1477(8) 0.029(3) Uani 0.422(19) 1 d PDU . 1
H10A H 0.3953 0.2452 0.1376 0.035 Uiso 0.422(19) 1 calc PR . 1
H10B H 0.4148 0.364 0.1031 0.035 Uiso 0.422(19) 1 calc PR . 1
C11A C 0.5863(7) 0.3530(10) 0.2577(8) 0.033(3) Uani 0.422(19) 1 d PDU . 1
H11A H 0.6204 0.4039 0.2562 0.039 Uiso 0.422(19) 1 calc PR . 1
H11B H 0.5506 0.3914 0.2357 0.039 Uiso 0.422(19) 1 calc PR . 1
Cd1B Cd 0.4875(4) 0.1412(7) 0.2477(4) 0.0168(7) Uani 0.289(9) 1 d PDU . 2
N1B N 0.5490(5) 0.0552(10) 0.1380(9) 0.023(3) Uani 0.578(19) 1 d PDU . 2
C4B C 0.6246(11) -0.0754(14) 0.0387(14) 0.034(4) Uani 0.578(19) 1 d PDU . 2
H4B H 0.6506 -0.1177 0.0027 0.041 Uiso 0.578(19) 1 calc PR . 2
C5B C 0.6448(5) 0.0197(14) 0.0784(8) 0.038(3) Uani 0.578(19) 1 d PDU . 2
H5B H 0.6849 0.0414 0.0717 0.046 Uiso 0.578(19) 1 calc PR . 2
C6B C 0.6064(6) 0.0822(12) 0.1274(9) 0.031(3) Uani 0.578(19) 1 d PDU . 2
C7B C 0.6252(6) 0.1868(12) 0.1745(7) 0.045(3) Uani 0.578(19) 1 d PDU . 2
H7C H 0.6439 0.1676 0.2322 0.053 Uiso 0.578(19) 1 calc PR . 2
H7D H 0.6551 0.2249 0.1374 0.053 Uiso 0.578(19) 1 calc PR . 2
N2B N 0.5751(6) 0.2618(9) 0.1912(6) 0.042(3) Uani 0.578(19) 1 d PDU . 2
C8B C 0.5563(8) 0.3126(9) 0.1069(6) 0.043(3) Uani 0.578(19) 1 d PDU . 2
H8C H 0.5604 0.2583 0.0581 0.051 Uiso 0.578(19) 1 calc PR . 2
H8D H 0.5828 0.3749 0.0933 0.051 Uiso 0.578(19) 1 calc PR . 2
C9B C 0.4932(8) 0.3531(7) 0.1094(7) 0.046(3) Uani 0.578(19) 1 d PDU . 2
H9C H 0.4887 0.4099 0.1562 0.055 Uiso 0.578(19) 1 calc PR . 2
H9D H 0.4824 0.386 0.0511 0.055 Uiso 0.578(19) 1 calc PR . 2
O3B O 0.4552(7) 0.2618(6) 0.1284(5) 0.037(2) Uani 0.578(19) 1 d PDU . 2
C10B C 0.3945(8) 0.2883(9) 0.1412(7) 0.042(3) Uani 0.578(19) 1 d PDU . 2
H10C H 0.3698 0.2228 0.13 0.05 Uiso 0.578(19) 1 calc PR . 2
H10D H 0.3826 0.3462 0.0985 0.05 Uiso 0.578(19) 1 calc PR . 2
C11B C 0.6150(7) 0.3281(9) 0.2638(7) 0.043(3) Uani 0.578(19) 1 d PDU . 2
H11C H 0.6573 0.3198 0.2481 0.052 Uiso 0.578(19) 1 calc PR . 2
H11D H 0.6051 0.407 0.2605 0.052 Uiso 0.578(19) 1 calc PR . 2
Cl1 Cl 0.67437(6) 0.57329(11) 0.06824(8) 0.0406(3) Uani 1 1 d . . .
O7 O 0.61244(17) 0.5875(4) 0.0756(3) 0.0581(11) Uani 1 1 d . B .
O4A O 0.6855(6) 0.5809(10) -0.0304(8) 0.0478(10) Uani 0.368(6) 1 d PD B 1
O5A O 0.6852(5) 0.4567(8) 0.0889(7) 0.0478(10) Uani 0.368(6) 1 d PD B 1
O6A O 0.7052(5) 0.6402(9) 0.1122(8) 0.0478(10) Uani 0.368(6) 1 d PD B 1
O4B O 0.6888(6) 0.5455(10) -0.0176(9) 0.0478(10) Uani 0.356(7) 1 d PD B 2
O5B O 0.6956(6) 0.5133(10) 0.1391(9) 0.0478(10) Uani 0.356(7) 1 d PD B 2
O6B O 0.6993(6) 0.6913(9) 0.0819(9) 0.0478(10) Uani 0.356(7) 1 d PD B 2
O4C O 0.6964(7) 0.4816(11) 0.0092(9) 0.0478(10) Uani 0.277(6) 1 d PD B 3
O5C O 0.6987(9) 0.5426(13) 0.1587(10) 0.0478(10) Uani 0.277(6) 1 d PD B 3
O6C O 0.7092(7) 0.6628(11) 0.0415(11) 0.0478(10) Uani 0.277(6) 1 d PD B 3
N3 N 0.64760(18) 0.2177(5) 0.8407(3) 0.0461(12) Uani 1 1 d . . .
H3N H 0.6183 0.1777 0.8696 0.055 Uiso 1 1 calc R C 1
C17A C 0.6749(6) 0.1373(11) 0.7775(9) 0.0642(12) Uani 0.520(5) 1 d PD D 1
H17A H 0.6436 0.1103 0.7367 0.077 Uiso 0.520(5) 1 calc PR D 1
H17B H 0.7045 0.1764 0.7407 0.077 Uiso 0.520(5) 1 calc PR D 1
C18A C 0.7034(6) 0.0434(13) 0.8185(8) 0.0642(12) Uani 0.520(5) 1 d PD D 1
H18A H 0.7198 -0.004 0.7718 0.096 Uiso 0.520(5) 1 calc PR D 1
H18B H 0.6743 0.0021 0.8535 0.096 Uiso 0.520(5) 1 calc PR D 1
H18C H 0.7353 0.0685 0.8579 0.096 Uiso 0.520(5) 1 calc PR D 1
C13A C 0.6885(6) 0.2472(14) 0.9114(8) 0.0642(12) Uani 0.520(5) 1 d PD D 1
H13A H 0.6797 0.1807 0.947 0.077 Uiso 0.520(5) 1 calc PR D 1
H13B H 0.7238 0.2255 0.8765 0.077 Uiso 0.520(5) 1 calc PR D 1
C14A C 0.7174(5) 0.2889(13) 0.9703(8) 0.0642(12) Uani 0.520(5) 1 d PD D 1
H14A H 0.7466 0.2361 0.9923 0.096 Uiso 0.520(5) 1 calc PR D 1
H14B H 0.6912 0.3106 1.0194 0.096 Uiso 0.520(5) 1 calc PR D 1
H14C H 0.7377 0.3537 0.9469 0.096 Uiso 0.520(5) 1 calc PR D 1
C15A C 0.6128(5) 0.3195(13) 0.7973(9) 0.0642(12) Uani 0.520(5) 1 d PD D 1
H15A H 0.6421 0.3683 0.7684 0.077 Uiso 0.520(5) 1 calc PR D 1
H15B H 0.5864 0.2911 0.7498 0.077 Uiso 0.520(5) 1 calc PR D 1
C16A C 0.5806(5) 0.3789(12) 0.8536(8) 0.0642(12) Uani 0.520(5) 1 d PD D 1
H16A H 0.5613 0.4387 0.8208 0.096 Uiso 0.520(5) 1 calc PR D 1
H16B H 0.6062 0.4095 0.9001 0.096 Uiso 0.520(5) 1 calc PR D 1
H16C H 0.5503 0.3323 0.8812 0.096 Uiso 0.520(5) 1 calc PR D 1
C17B C 0.6979(6) 0.1163(15) 0.8168(9) 0.0642(12) Uani 0.480(5) 1 d PD D 2
H17C H 0.7161 0.0895 0.8728 0.077 Uiso 0.480(5) 1 calc PR D 2
H17D H 0.6775 0.054 0.7877 0.077 Uiso 0.480(5) 1 calc PR D 2
C18B C 0.7418(6) 0.1571(15) 0.7599(8) 0.0642(12) Uani 0.480(5) 1 d PD D 2
H18D H 0.7705 0.099 0.747 0.096 Uiso 0.480(5) 1 calc PR D 2
H18E H 0.762 0.2186 0.789 0.096 Uiso 0.480(5) 1 calc PR D 2
H18F H 0.7237 0.1822 0.704 0.096 Uiso 0.480(5) 1 calc PR D 2
C13B C 0.6790(6) 0.3064(16) 0.8954(9) 0.0642(12) Uani 0.480(5) 1 d PD D 2
H13C H 0.6552 0.3742 0.8905 0.077 Uiso 0.480(5) 1 calc PR D 2
H13D H 0.6777 0.2834 0.9589 0.077 Uiso 0.480(5) 1 calc PR D 2
C14B C 0.7367(5) 0.3333(14) 0.8757(9) 0.0642(12) Uani 0.480(5) 1 d PD D 2
H14D H 0.7503 0.3907 0.9167 0.096 Uiso 0.480(5) 1 calc PR D 2
H14E H 0.7392 0.36 0.8141 0.096 Uiso 0.480(5) 1 calc PR D 2
H14F H 0.7618 0.2683 0.8825 0.096 Uiso 0.480(5) 1 calc PR D 2
C15B C 0.6168(6) 0.2601(15) 0.7658(9) 0.0642(12) Uani 0.480(5) 1 d PD D 2
H15C H 0.6456 0.3058 0.7326 0.077 Uiso 0.480(5) 1 calc PR D 2
H15D H 0.6079 0.1965 0.727 0.077 Uiso 0.480(5) 1 calc PR D 2
C16B C 0.5647(5) 0.3217(14) 0.7704(9) 0.0642(12) Uani 0.480(5) 1 d PD D 2
H16D H 0.552 0.3415 0.7098 0.096 Uiso 0.480(5) 1 calc PR D 2
H16E H 0.5718 0.3885 0.8051 0.096 Uiso 0.480(5) 1 calc PR D 2
H16F H 0.5337 0.2782 0.7994 0.096 Uiso 0.480(5) 1 calc PR D 2

loop_
_atom_site_aniso_label
_atom_site_aniso_U_11
_atom_site_aniso_U_22
_atom_site_aniso_U_33
_atom_site_aniso_U_23
_atom_site_aniso_U_13
_atom_site_aniso_U_12
O1 0.0364(17) 0.0358(17) 0.0316(16) -0.0003(14) 0.0124(14) 0.0091(14)
O2 0.0323(16) 0.0307(16) 0.0348(17) -0.0038(14) 0.0106(13) -0.0064(13)
C1 0.031(2) 0.025(2) 0.026(2) 0.0039(17) 0.0056(17) 0.0013(17)
C2 0.031(2) 0.0244(19) 0.0203(19) -0.0003(16) 0.0055(16) -0.0042(17)
C3 0.030(2) 0.035(2) 0.026(2) -0.0006(18) 0.0052(17) 0.0037(18)
Cd1A 0.035(6) 0.0174(19) 0.031(2) 0 0.017(3) 0
N1A 0.016(6) 0.026(5) 0.022(5) -0.004(4) -0.005(5) 0.007(4)
C4A 0.026(9) 0.031(7) 0.025(9) 0.015(7) 0.005(6) 0.012(6)
C5A 0.018(7) 0.039(7) 0.033(8) 0.014(5) -0.002(5) 0.013(5)
C6A 0.016(7) 0.026(5) 0.026(6) 0.012(4) -0.003(5) -0.003(5)
C7A 0.021(6) 0.036(5) 0.025(6) 0.012(4) -0.018(4) -0.006(4)
N2A 0.037(6) 0.025(5) 0.024(5) 0.008(4) -0.015(5) -0.003(4)
C8A 0.031(6) 0.025(6) 0.033(5) 0.010(4) -0.002(5) 0.007(5)
C9A 0.034(7) 0.021(6) 0.026(6) 0.007(4) -0.016(5) -0.005(5)
O3A 0.026(5) 0.026(4) 0.021(4) -0.004(3) -0.007(4) 0.007(4)
C10A 0.026(7) 0.037(7) 0.023(5) -0.002(5) -0.013(5) 0.004(6)
C11A 0.040(8) 0.028(6) 0.029(5) 0.007(4) -0.012(5) -0.011(5)
Cd1B 0.0151(14) 0.0154(10) 0.0198(13) -0.0013(8) -0.0030(14) 0.0008(12)
N1B 0.016(5) 0.028(4) 0.025(4) 0.007(3) 0.006(4) -0.009(4)
C4B 0.027(6) 0.056(9) 0.021(5) 0.015(7) 0.003(4) 0.015(7)
C5B 0.015(5) 0.080(9) 0.020(4) 0.016(5) 0.001(4) -0.008(5)
C6B 0.012(5) 0.058(7) 0.022(4) 0.005(5) -0.001(4) -0.013(5)
C7B 0.040(6) 0.072(8) 0.022(5) 0.009(5) -0.009(4) -0.039(5)
N2B 0.068(7) 0.034(4) 0.023(4) 0.005(3) -0.007(4) -0.026(5)
C8B 0.077(9) 0.026(6) 0.025(4) 0.003(4) 0.012(5) -0.019(6)
C9B 0.089(9) 0.022(4) 0.027(4) 0.002(3) -0.016(5) -0.013(5)
O3B 0.058(6) 0.025(3) 0.028(3) 0.003(2) -0.008(4) -0.002(4)
C10B 0.062(7) 0.033(5) 0.031(5) -0.002(4) -0.016(5) 0.009(5)
C11B 0.069(8) 0.019(4) 0.042(5) 0.003(4) -0.009(5) -0.012(5)
Cl1 0.0413(7) 0.0480(7) 0.0324(6) 0.0051(5) 0.0064(5) -0.0052(5)
O7 0.038(2) 0.078(3) 0.058(3) 0.006(2) 0.0009(18) -0.004(2)
O4A 0.059(2) 0.036(3) 0.049(3) 0.0031(19) 0.0062(19) 0.003(2)
O5A 0.059(2) 0.036(3) 0.049(3) 0.0031(19) 0.0062(19) 0.003(2)
O6A 0.059(2) 0.036(3) 0.049(3) 0.0031(19) 0.0062(19) 0.003(2)
O4B 0.059(2) 0.036(3) 0.049(3) 0.0031(19) 0.0062(19) 0.003(2)
O5B 0.059(2) 0.036(3) 0.049(3) 0.0031(19) 0.0062(19) 0.003(2)
O6B 0.059(2) 0.036(3) 0.049(3) 0.0031(19) 0.0062(19) 0.003(2)
O4C 0.059(2) 0.036(3) 0.049(3) 0.0031(19) 0.0062(19) 0.003(2)
O5C 0.059(2) 0.036(3) 0.049(3) 0.0031(19) 0.0062(19) 0.003(2)
O6C 0.059(2) 0.036(3) 0.049(3) 0.0031(19) 0.0062(19) 0.003(2)
N3 0.027(2) 0.087(4) 0.0242(19) 0.010(2) -0.0023(16) -0.024(2)
C17A 0.0475(19) 0.101(4) 0.043(2) 0.011(2) -0.0035(15) -0.022(2)
C18A 0.0475(19) 0.101(4) 0.043(2) 0.011(2) -0.0035(15) -0.022(2)
C13A 0.0475(19) 0.101(4) 0.043(2) 0.011(2) -0.0035(15) -0.022(2)
C14A 0.0475(19) 0.101(4) 0.043(2) 0.011(2) -0.0035(15) -0.022(2)
C15A 0.0475(19) 0.101(4) 0.043(2) 0.011(2) -0.0035(15) -0.022(2)
C16A 0.0475(19) 0.101(4) 0.043(2) 0.011(2) -0.0035(15) -0.022(2)
C17B 0.0475(19) 0.101(4) 0.043(2) 0.011(2) -0.0035(15) -0.022(2)
C18B 0.0475(19) 0.101(4) 0.043(2) 0.011(2) -0.0035(15) -0.022(2)
C13B 0.0475(19) 0.101(4) 0.043(2) 0.011(2) -0.0035(15) -0.022(2)
C14B 0.0475(19) 0.101(4) 0.043(2) 0.011(2) -0.0035(15) -0.022(2)
C15B 0.0475(19) 0.101(4) 0.043(2) 0.011(2) -0.0035(15) -0.022(2)
C16B 0.0475(19) 0.101(4) 0.043(2) 0.011(2) -0.0035(15) -0.022(2)

loop_
_atom_type_symbol
_atom_type_description
_atom_type_scat_dispersion_real
_atom_type_scat_dispersion_imag
_atom_type_scat_source
C C 0.0033 0.0016 'International Tables Vol C Tables 4.2.6.8 and 6.1.1.4'
H H 0 0 'International Tables Vol C Tables 4.2.6.8 and 6.1.1.4'
N N 0.0061 0.0033 'International Tables Vol C Tables 4.2.6.8 and 6.1.1.4'
O O 0.0106 0.006 'International Tables Vol C Tables 4.2.6.8 and 6.1.1.4'
Cd Cd -0.8075 1.2024 'International Tables Vol C Tables 4.2.6.8 and 6.1.1.4'
Cl Cl 0.1484 0.1585 'International Tables Vol C Tables 4.2.6.8 and 6.1.1.4'

loop_
_geom_angle_atom_site_label_1
_geom_angle_atom_site_label_2
_geom_angle_atom_site_label_3
_geom_angle
_geom_angle_site_symmetry_1
_geom_angle_site_symmetry_3
_geom_angle_publ_flag
C1 O1 Cd1B 123.0(4) . . ?
C1 O1 Cd1A 116.6(3) . . ?
Cd1B O1 Cd1A 7.0(3) . . ?
C1 O1 Cd1B 112.7(4) . 4_655 ?
Cd1B O1 Cd1B 10.6(4) . 4_655 ?
Cd1A O1 Cd1B 4.0(3) . 4_655 ?
O1 C1 O2 126.3(4) . . ?
O1 C1 C2 118.5(4) . . ?
O2 C1 C2 115.2(4) . . ?
N1B C2 C3 127.6(6) . . ?
N1B C2 N1A 15.6(9) . . ?
C3 C2 N1A 114.9(6) . . ?
N1B C2 C1 109.3(6) . . ?
C3 C2 C1 123.0(4) . . ?
N1A C2 C1 121.8(6) . . ?
C4B C3 C2 114.4(8) . . ?
C4B C3 C4A 15.0(14) . . ?
C2 C3 C4A 121.4(9) . . ?
C4B C3 H3 124.4 . . ?
C2 C3 H3 119.3 . . ?
C4A C3 H3 119.3 . . ?
O1 Cd1A O1 100.2(4) . 4_655 yes
O1 Cd1A N1A 73.1(5) . 4_655 yes
O1 Cd1A N1A 73.1(4) 4_655 4_655 yes
O1 Cd1A N1A 73.1(4) . . yes
O1 Cd1A N1A 73.1(5) 4_655 . yes
N1A Cd1A N1A 126.2(10) 4_655 . yes
O1 Cd1A O3A 154.3(3) . 4_655 yes
O1 Cd1A O3A 88.2(3) 4_655 4_655 yes
N1A Cd1A O3A 86.5(5) 4_655 4_655 yes
N1A Cd1A O3A 132.5(4) . 4_655 yes
O1 Cd1A O3A 88.2(3) . . yes
O1 Cd1A O3A 154.3(3) 4_655 . yes
N1A Cd1A O3A 132.5(4) 4_655 . yes
N1A Cd1A O3A 86.5(5) . . yes
O3A Cd1A O3A 94.5(6) 4_655 . yes
O1 Cd1A N2A 130.0(3) . . yes
O1 Cd1A N2A 89.6(3) 4_655 . yes
N1A Cd1A N2A 154.2(5) 4_655 . yes
N1A Cd1A N2A 63.1(4) . . yes
O3A Cd1A N2A 73.7(4) 4_655 . yes
O3A Cd1A N2A 66.9(4) . . yes
C6A N1A C2 124.9(10) . . ?
C6A N1A Cd1A 125.5(10) . . ?
C2 N1A Cd1A 109.3(9) . . ?
C5A C4A C3 118.8(19) . . ?
C5A C4A H4A 120.6 . . ?
C3 C4A H4A 120.6 . . ?
C6A C5A C4A 119.4(16) . . ?
C6A C5A H5A 120.3 . . ?
C4A C5A H5A 120.3 . . ?
N1A C6A C5A 119.8(12) . . ?
N1A C6A C7A 113.5(11) . . ?
C5A C6A C7A 126.5(13) . . ?
N2A C7A C6A 112.2(10) . . ?
N2A C7A H7A 109.2 . . ?
C6A C7A H7A 109.2 . . ?
N2A C7A H7B 109.2 . . ?
C6A C7A H7B 109.2 . . ?
H7A C7A H7B 107.9 . . ?
C7A N2A C8A 108.9(9) . . ?
C7A N2A C11A 139.8(12) . . ?
C8A N2A C11A 96.0(9) . . ?
C7A N2A Cd1A 106.1(7) . . ?
C8A N2A Cd1A 105.4(7) . . ?
C11A N2A Cd1A 96.5(8) . . ?
C9A C8A N2A 108.4(10) . . ?
C9A C8A H8A 110 . . ?
N2A C8A H8A 110 . . ?
C9A C8A H8B 110 . . ?
N2A C8A H8B 110 . . ?
H8A C8A H8B 108.4 . . ?
O3A C9A C8A 107.9(10) . . ?
O3A C9A H9A 110.1 . . ?
C8A C9A H9A 110.1 . . ?
O3A C9A H9B 110.1 . . ?
C8A C9A H9B 110.1 . . ?
H9A C9A H9B 108.4 . . ?
C10A O3A C9A 115.8(10) . . ?
C10A O3A Cd1A 106.5(8) . . ?
C9A O3A Cd1A 119.8(7) . . ?
O3A C10A C11A 112.5(10) . 4_655 ?
O3A C10A H10A 109.1 . . ?
C11A C10A H10A 109.1 4_655 . ?
O3A C10A H10B 109.1 . . ?
C11A C10A H10B 109.1 4_655 . ?
H10A C10A H10B 107.8 . . ?
C10A C11A N2A 102.1(10) 4_655 . ?
C10A C11A H11A 111.3 4_655 . ?
N2A C11A H11A 111.3 . . ?
C10A C11A H11B 111.3 4_655 . ?
N2A C11A H11B 111.3 . . ?
H11A C11A H11B 109.2 . . ?
Cd1B Cd1B N1B 106.4(11) 4_655 4_655 ?
Cd1B Cd1B N2B 125.3(8) 4_655 4_655 ?
N1B Cd1B N2B 75.8(5) 4_655 4_655 ?
Cd1B Cd1B O1 121.8(9) 4_655 . ?
N1B Cd1B O1 83.9(5) 4_655 . ?
N2B Cd1B O1 112.9(6) 4_655 . ?
Cd1B Cd1B N1B 60.5(12) 4_655 . ?
N1B Cd1B N1B 123.3(7) 4_655 . ?
N2B Cd1B N1B 159.4(5) 4_655 . ?
O1 Cd1B N1B 66.3(3) . . ?
Cd1B Cd1B O3B 112.9(12) 4_655 . ?
N1B Cd1B O3B 139.4(6) 4_655 . ?
N2B Cd1B O3B 73.2(4) 4_655 . ?
O1 Cd1B O3B 84.5(3) . . ?
N1B Cd1B O3B 86.4(4) . . ?
Cd1B Cd1B N2B 44.4(8) 4_655 . ?
N1B Cd1B N2B 144.8(5) 4_655 . ?
N2B Cd1B N2B 104.0(7) 4_655 . ?
O1 Cd1B N2B 125.8(4) . . ?
N1B Cd1B N2B 65.4(4) . . ?
O3B Cd1B N2B 69.4(4) . . ?
Cd1B Cd1B O1 47.6(6) 4_655 4_655 ?
N1B Cd1B O1 63.6(4) 4_655 4_655 ?
N2B Cd1B O1 127.0(3) 4_655 4_655 ?
O1 Cd1B O1 95.9(3) . 4_655 ?
N1B Cd1B O1 72.6(4) . 4_655 ?
O3B Cd1B O1 156.5(5) . 4_655 ?
N2B Cd1B O1 92.0(4) . 4_655 ?
C2 N1B C6B 115.5(8) . . ?
C2 N1B Cd1B 130.0(8) . 4_655 ?
C6B N1B Cd1B 109.9(8) . 4_655 ?
C2 N1B Cd1B 120.3(7) . . ?
C6B N1B Cd1B 122.2(8) . . ?
Cd1B N1B Cd1B 13.2(4) 4_655 . ?
C3 C4B C5B 120.7(17) . . ?
C3 C4B H4B 119.7 . . ?
C5B C4B H4B 119.7 . . ?
C6B C5B C4B 119.2(12) . . ?
C6B C5B H5B 120.4 . . ?
C4B C5B H5B 120.4 . . ?
N1B C6B C5B 122.6(9) . . ?
N1B C6B C7B 114.8(9) . . ?
C5B C6B C7B 122.6(10) . . ?
N2B C7B C6B 112.7(8) . . ?
N2B C7B H7C 109.1 . . ?
C6B C7B H7C 109.1 . . ?
N2B C7B H7D 109.1 . . ?
C6B C7B H7D 109.1 . . ?
H7C C7B H7D 107.8 . . ?
C8B N2B C7B 109.8(9) . . ?
C8B N2B C11B 121.7(8) . . ?
C7B N2B C11B 89.9(11) . . ?
C8B N2B Cd1B 116.4(7) . 4_655 ?
C7B N2B Cd1B 98.4(6) . 4_655 ?
C11B N2B Cd1B 113.9(6) . 4_655 ?
C8B N2B Cd1B 107.2(7) . . ?
C7B N2B Cd1B 106.6(6) . . ?
C11B N2B Cd1B 119.0(6) . . ?
Cd1B N2B Cd1B 10.3(3) 4_655 . ?
N2B C8B C9B 113.0(9) . . ?
N2B C8B H8C 109 . . ?
C9B C8B H8C 109 . . ?
N2B C8B H8D 109 . . ?
C9B C8B H8D 109 . . ?
H8C C8B H8D 107.8 . . ?
O3B C9B C8B 108.4(8) . . ?
O3B C9B H9C 110 . . ?
C8B C9B H9C 110 . . ?
O3B C9B H9D 110 . . ?
C8B C9B H9D 110 . . ?
H9C C9B H9D 108.4 . . ?
C10B O3B C9B 115.3(9) . . ?
C10B O3B Cd1B 109.2(6) . . ?
C9B O3B Cd1B 115.9(7) . . ?
O3B C10B C11B 109.6(9) . 4_655 ?
O3B C10B H10C 109.8 . . ?
C11B C10B H10C 109.7 4_655 . ?
O3B C10B H10D 109.7 . . ?
C11B C10B H10D 109.8 4_655 . ?
H10C C10B H10D 108.2 . . ?
C10B C11B N2B 112.9(8) 4_655 . ?
C10B C11B H11C 109 4_655 . ?
N2B C11B H11C 109 . . ?
C10B C11B H11D 109 4_655 . ?
N2B C11B H11D 109 . . ?
H11C C11B H11D 107.8 . . ?
O6A Cl1 O4B 121.3(8) . . ?
O6A Cl1 O5B 75.5(8) . . ?
O4B Cl1 O5B 120.6(8) . . ?
O6A Cl1 O6C 48.3(8) . . ?
O4B Cl1 O6C 77.9(9) . . ?
O5B Cl1 O6C 116.0(9) . . ?
O6A Cl1 O7 115.3(6) . . ?
O4B Cl1 O7 109.9(6) . . ?
O5B Cl1 O7 110.5(6) . . ?
O6C Cl1 O7 118.8(7) . . ?
O6A Cl1 O5A 115.0(7) . . ?
O4B Cl1 O5A 85.3(7) . . ?
O5B Cl1 O5A 42.9(6) . . ?
O6C Cl1 O5A 135.7(8) . . ?
O7 Cl1 O5A 105.5(5) . . ?
O6A Cl1 O4A 112.4(7) . . ?
O4B Cl1 O4A 18.5(6) . . ?
O5B Cl1 O4A 137.1(7) . . ?
O6C Cl1 O4A 65.0(9) . . ?
O7 Cl1 O4A 103.6(6) . . ?
O5A Cl1 O4A 103.8(6) . . ?
O6A Cl1 O5C 59.4(9) . . ?
O4B Cl1 O5C 133.9(9) . . ?
O5B Cl1 O5C 17.9(8) . . ?
O6C Cl1 O5C 104.2(9) . . ?
O7 Cl1 O5C 108.8(7) . . ?
O5A Cl1 O5C 60.8(7) . . ?
O4A Cl1 O5C 146.8(9) . . ?
O6A Cl1 O4C 127.1(8) . . ?
O4B Cl1 O4C 35.7(7) . . ?
O5B Cl1 O4C 86.6(8) . . ?
O6C Cl1 O4C 103.0(9) . . ?
O7 Cl1 O4C 117.6(6) . . ?
O5A Cl1 O4C 49.8(7) . . ?
O4A Cl1 O4C 54.2(7) . . ?
O5C Cl1 O4C 102.7(8) . . ?
O6A Cl1 O6B 29.9(6) . . ?
O4B Cl1 O6B 105.4(7) . . ?
O5B Cl1 O6B 105.3(7) . . ?
O6C Cl1 O6B 28.0(6) . . ?
O7 Cl1 O6B 103.6(5) . . ?
O5A Cl1 O6B 143.3(7) . . ?
O4A Cl1 O6B 90.6(7) . . ?
O5C Cl1 O6B 88.9(8) . . ?
O4C Cl1 O6B 129.9(7) . . ?
C15B N3 C13A 143.1(11) . . ?
C15B N3 C17A 86.7(9) . . ?
C13A N3 C17A 111.2(9) . . ?
C15B N3 C13B 113.1(10) . . ?
C13A N3 C13B 30.6(8) . . ?
C17A N3 C13B 127.7(8) . . ?
C15B N3 C15A 32.6(7) . . ?
C13A N3 C15A 114.5(9) . . ?
C17A N3 C15A 117.0(8) . . ?
C13B N3 C15A 84.1(9) . . ?
C15B N3 C17B 115.1(9) . . ?
C13A N3 C17B 84.8(9) . . ?
C17A N3 C17B 28.7(6) . . ?
C13B N3 C17B 108.3(8) . . ?
C15A N3 C17B 142.8(7) . . ?
C15B N3 H3N 102.1 . . ?
C13A N3 H3N 104.1 . . ?
C17A N3 H3N 104.1 . . ?
C13B N3 H3N 116.8 . . ?
C15A N3 H3N 104.1 . . ?
C17B N3 H3N 101 . . ?
C18A C17A N3 115.8(11) . . ?
C18A C17A H17A 108.3 . . ?
N3 C17A H17A 108.3 . . ?
C18A C17A H17B 108.3 . . ?
N3 C17A H17B 108.3 . . ?
H17A C17A H17B 107.4 . . ?
C17A C18A H18A 109.5 . . ?
C17A C18A H18B 109.5 . . ?
H18A C18A H18B 109.5 . . ?
C17A C18A H18C 109.5 . . ?
H18A C18A H18C 109.5 . . ?
H18B C18A H18C 109.5 . . ?
C14A C13A N3 168.6(18) . . ?
C14A C13A H13A 93.5 . . ?
N3 C13A H13A 93.5 . . ?
C14A C13A H13B 93.5 . . ?
N3 C13A H13B 93.5 . . ?
H13A C13A H13B 103.1 . . ?
C13A C14A H14A 109.5 . . ?
C13A C14A H14B 109.5 . . ?
H14A C14A H14B 109.5 . . ?
C13A C14A H14C 109.5 . . ?
H14A C14A H14C 109.5 . . ?
H14B C14A H14C 109.5 . . ?
C16A C15A N3 115.8(11) . . ?
C16A C15A H15A 108.3 . . ?
N3 C15A H15A 108.3 . . ?
C16A C15A H15B 108.3 . . ?
N3 C15A H15B 108.3 . . ?
H15A C15A H15B 107.4 . . ?
C15A C16A H16A 109.5 . . ?
C15A C16A H16B 109.5 . . ?
H16A C16A H16B 109.5 . . ?
C15A C16A H16C 109.5 . . ?
H16A C16A H16C 109.5 . . ?
H16B C16A H16C 109.5 . . ?
C18B C17B N3 109.9(14) . . ?
C18B C17B H17C 109.7 . . ?
N3 C17B H17C 109.7 . . ?
C18B C17B H17D 109.7 . . ?
N3 C17B H17D 109.7 . . ?
H17C C17B H17D 108.2 . . ?
C17B C18B H18D 109.5 . . ?
C17B C18B H18E 109.5 . . ?
H18D C18B H18E 109.5 . . ?
C17B C18B H18F 109.5 . . ?
H18D C18B H18F 109.5 . . ?
H18E C18B H18F 109.5 . . ?
C14B C13B N3 119.5(13) . . ?
C14B C13B H13C 107.4 . . ?
N3 C13B H13C 107.4 . . ?
C14B C13B H13D 107.4 . . ?
N3 C13B H13D 107.4 . . ?
H13C C13B H13D 107 . . ?
C13B C14B H14D 109.5 . . ?
C13B C14B H14E 109.5 . . ?
H14D C14B H14E 109.5 . . ?
C13B C14B H14F 109.5 . . ?
H14D C14B H14F 109.5 . . ?
H14E C14B H14F 109.5 . . ?
C16B C15B N3 124.8(12) . . ?
C16B C15B H15C 106.1 . . ?
N3 C15B H15C 106.1 . . ?
C16B C15B H15D 106.1 . . ?
N3 C15B H15D 106.1 . . ?
H15C C15B H15D 106.3 . . ?
C15B C16B H16D 109.5 . . ?
C15B C16B H16E 109.5 . . ?
H16D C16B H16E 109.5 . . ?
C15B C16B H16F 109.5 . . ?
H16D C16B H16F 109.5 . . ?
H16E C16B H16F 109.5 . . ?

loop_
_geom_bond_atom_site_label_1
_geom_bond_atom_site_label_2
_geom_bond_distance
_geom_bond_site_symmetry_2
_geom_bond_publ_flag
O1 C1 1.248(5) . ?
O1 Cd1B 2.276(8) . ?
O1 Cd1A 2.375(8) . yes
O1 Cd1B 2.621(8) 4_655 ?
O2 C1 1.259(5) . ?
C1 C2 1.513(6) . ?
C2 N1B 1.317(12) . ?
C2 C3 1.391(6) . ?
C2 N1A 1.392(16) . ?
C3 C4B 1.37(3) . ?
C3 C4A 1.43(3) . ?
C3 H3 0.95 . ?
Cd1A O1 2.375(8) 4_655 ?
Cd1A N1A 2.397(12) 4_655 ?
Cd1A N1A 2.397(13) . yes
Cd1A O3A 2.412(10) 4_655 ?
Cd1A O3A 2.412(10) . yes
Cd1A N2A 2.725(12) . yes
N1A C6A 1.348(13) . ?
C4A C5A 1.382(16) . ?
C4A H4A 0.95 . ?
C5A C6A 1.376(14) . ?
C5A H5A 0.95 . ?
C6A C7A 1.543(13) . ?
C7A N2A 1.430(13) . ?
C7A H7A 0.99 . ?
C7A H7B 0.99 . ?
N2A C8A 1.514(14) . ?
N2A C11A 1.609(13) . ?
C8A C9A 1.510(15) . ?
C8A H8A 0.99 . ?
C8A H8B 0.99 . ?
C9A O3A 1.432(13) . ?
C9A H9A 0.99 . ?
C9A H9B 0.99 . ?
O3A C10A 1.422(14) . ?
C10A C11A 1.541(18) 4_655 ?
C10A H10A 0.99 . ?
C10A H10B 0.99 . ?
C11A C10A 1.541(18) 4_655 ?
C11A H11A 0.99 . ?
C11A H11B 0.99 . ?
Cd1B Cd1B 0.569(18) 4_655 ?
Cd1B N1B 2.170(14) 4_655 ?
Cd1B N2B 2.238(13) 4_655 ?
Cd1B N1B 2.393(11) . ?
Cd1B O3B 2.425(9) . ?
Cd1B N2B 2.608(11) . ?
Cd1B O1 2.621(8) 4_655 ?
N1B C6B 1.346(10) . ?
N1B Cd1B 2.170(14) 4_655 ?
C4B C5B 1.381(13) . ?
C4B H4B 0.95 . ?
C5B C6B 1.369(13) . ?
C5B H5B 0.95 . ?
C6B C7B 1.518(12) . ?
C7B N2B 1.476(14) . ?
C7B H7C 0.99 . ?
C7B H7D 0.99 . ?
N2B C8B 1.467(12) . ?
N2B C11B 1.626(12) . ?
N2B Cd1B 2.238(13) 4_655 ?
C8B C9B 1.511(15) . ?
C8B H8C 0.99 . ?
C8B H8D 0.99 . ?
C9B O3B 1.434(11) . ?
C9B H9C 0.99 . ?
C9B H9D 0.99 . ?
O3B C10B 1.422(13) . ?
C10B C11B 1.516(14) 4_655 ?
C10B H10C 0.99 . ?
C10B H10D 0.99 . ?
C11B C10B 1.516(14) 4_655 ?
C11B H11C 0.99 . ?
C11B H11D 0.99 . ?
Cl1 O6A 1.259(11) . ?
Cl1 O4B 1.367(13) . ?
Cl1 O5B 1.375(13) . ?
Cl1 O6C 1.404(14) . ?
Cl1 O7 1.415(4) . ?
Cl1 O5A 1.476(10) . ?
Cl1 O4A 1.499(12) . ?
Cl1 O5C 1.508(16) . ?
Cl1 O4C 1.510(13) . ?
Cl1 O6B 1.560(11) . ?
N3 C15B 1.417(14) . ?
N3 C13A 1.450(12) . ?
N3 C17A 1.494(15) . ?
N3 C13B 1.531(16) . ?
N3 C15A 1.606(15) . ?
N3 C17B 1.717(19) . ?
N3 H3N 0.93 . ?
C17A C18A 1.451(14) . ?
C17A H17A 0.99 . ?
C17A H17B 0.99 . ?
C18A H18A 0.98 . ?
C18A H18B 0.98 . ?
C18A H18C 0.98 . ?
C13A C14A 1.208(13) . ?
C13A H13A 0.99 . ?
C13A H13B 0.99 . ?
C14A H14A 0.98 . ?
C14A H14B 0.98 . ?
C14A H14C 0.98 . ?
C15A C16A 1.328(14) . ?
C15A H15A 0.99 . ?
C15A H15B 0.99 . ?
C16A H16A 0.98 . ?
C16A H16B 0.98 . ?
C16A H16C 0.98 . ?
C17B C18B 1.398(14) . ?
C17B H17C 0.99 . ?
C17B H17D 0.99 . ?
C18B H18D 0.98 . ?
C18B H18E 0.98 . ?
C18B H18F 0.98 . ?
C13B C14B 1.378(13) . ?
C13B H13C 0.99 . ?
C13B H13D 0.99 . ?
C14B H14D 0.98 . ?
C14B H14E 0.98 . ?
C14B H14F 0.98 . ?
C15B C16B 1.399(15) . ?
C15B H15C 0.99 . ?
C15B H15D 0.99 . ?
C16B H16D 0.98 . ?
C16B H16E 0.98 . ?
C16B H16F 0.98 . ?

loop_
_geom_hbond_atom_site_label_D
_geom_hbond_atom_site_label_H
_geom_hbond_atom_site_label_A
_geom_hbond_distance_DH
_geom_hbond_distance_HA
_geom_hbond_distance_DA
_geom_hbond_angle_DHA
_geom_hbond_site_symmetry_A
N3 H3N O2 0.93 1.74 2.647(5) 165.8 5_656

loop_
_geom_torsion_atom_site_label_1
_geom_torsion_atom_site_label_2
_geom_torsion_atom_site_label_3
_geom_torsion_atom_site_label_4
_geom_torsion
_geom_torsion_site_symmetry_1
_geom_torsion_site_symmetry_2
_geom_torsion_site_symmetry_3
_geom_torsion_site_symmetry_4
_geom_torsion_publ_flag
Cd1B O1 C1 O2 174.5(4) . . . . ?
Cd1A O1 C1 O2 171.0(4) . . . . ?
Cd1B O1 C1 O2 171.3(4) 4_655 . . . ?
Cd1B O1 C1 C2 -3.8(6) . . . . ?
Cd1A O1 C1 C2 -7.2(5) . . . . ?
Cd1B O1 C1 C2 -6.9(5) 4_655 . . . ?
O1 C1 C2 N1B -9.4(8) . . . . ?
O2 C1 C2 N1B 172.2(7) . . . . ?
O1 C1 C2 C3 174.0(4) . . . . ?
O2 C1 C2 C3 -4.4(6) . . . . ?
O1 C1 C2 N1A 1.1(12) . . . . ?
O2 C1 C2 N1A -177.4(10) . . . . ?
N1B C2 C3 C4B -1.3(13) . . . . ?
N1A C2 C3 C4B -11.9(14) . . . . ?
C1 C2 C3 C4B 174.7(10) . . . . ?
N1B C2 C3 C4A 13.7(16) . . . . ?
N1A C2 C3 C4A 3.0(17) . . . . ?
C1 C2 C3 C4A -170.3(13) . . . . ?
C1 O1 Cd1A O1 -61.3(3) . . . 4_655 ?
Cd1B O1 Cd1A O1 143(2) . . . 4_655 ?
Cd1B O1 Cd1A O1 -66(4) 4_655 . . 4_655 ?
C1 O1 Cd1A N1A -130.0(5) . . . 4_655 ?
Cd1B O1 Cd1A N1A 75(2) . . . 4_655 ?
Cd1B O1 Cd1A N1A -135(4) 4_655 . . 4_655 ?
C1 O1 Cd1A N1A 7.5(6) . . . . ?
Cd1B O1 Cd1A N1A -148(2) . . . . ?
Cd1B O1 Cd1A N1A 3(4) 4_655 . . . ?
C1 O1 Cd1A O3A -168.9(10) . . . 4_655 ?
Cd1B O1 Cd1A O3A 35.7(19) . . . 4_655 ?
Cd1B O1 Cd1A O3A -173(5) 4_655 . . 4_655 ?
C1 O1 Cd1A O3A 94.3(4) . . . . ?
Cd1B O1 Cd1A O3A -61(2) . . . . ?
Cd1B O1 Cd1A O3A 90(4) 4_655 . . . ?
C1 O1 Cd1A N2A 36.9(6) . . . . ?
Cd1B O1 Cd1A N2A -118(3) . . . . ?
Cd1B O1 Cd1A N2A 32(4) 4_655 . . . ?
N1B C2 N1A C6A -142(6) . . . . ?
C3 C2 N1A C6A 5(2) . . . . ?
C1 C2 N1A C6A 178.7(14) . . . . ?
N1B C2 N1A Cd1A 45(4) . . . . ?
C3 C2 N1A Cd1A -168.1(5) . . . . ?
C1 C2 N1A Cd1A 5.4(14) . . . . ?
O1 Cd1A N1A C6A -179.4(17) . . . . ?
O1 Cd1A N1A C6A -72.8(16) 4_655 . . . ?
N1A Cd1A N1A C6A -126.1(17) 4_655 . . . ?
O3A Cd1A N1A C6A -2(2) 4_655 . . . ?
O3A Cd1A N1A C6A 91.4(16) . . . . ?
N2A Cd1A N1A C6A 25.6(14) . . . . ?
O1 Cd1A N1A C2 -6.1(9) . . . . ?
O1 Cd1A N1A C2 100.5(11) 4_655 . . . ?
N1A Cd1A N1A C2 47.2(9) 4_655 . . . ?
O3A Cd1A N1A C2 171.8(8) 4_655 . . . ?
O3A Cd1A N1A C2 -95.3(11) . . . . ?
N2A Cd1A N1A C2 -161.1(13) . . . . ?
C4B C3 C4A C5A 56(5) . . . . ?
C2 C3 C4A C5A -9(3) . . . . ?
C3 C4A C5A C6A 7(3) . . . . ?
C2 N1A C6A C5A -7(3) . . . . ?
Cd1A N1A C6A C5A 165.2(13) . . . . ?
C2 N1A C6A C7A 177.1(15) . . . . ?
Cd1A N1A C6A C7A -11(2) . . . . ?
C4A C5A C6A N1A 0(3) . . . . ?
C4A C5A C6A C7A 175.5(18) . . . . ?
N1A C6A C7A N2A -28.1(19) . . . . ?
C5A C6A C7A N2A 156.5(15) . . . . ?
C6A C7A N2A C8A -67.7(14) . . . . ?
C6A C7A N2A C11A 167.0(14) . . . . ?
C6A C7A N2A Cd1A 45.3(12) . . . . ?
O1 Cd1A N2A C7A -67.7(8) . . . . ?
O1 Cd1A N2A C7A 35.4(7) 4_655 . . . ?
N1A Cd1A N2A C7A 82.4(16) 4_655 . . . ?
N1A Cd1A N2A C7A -35.9(8) . . . . ?
O3A Cd1A N2A C7A 123.7(8) 4_655 . . . ?
O3A Cd1A N2A C7A -134.0(8) . . . . ?
O1 Cd1A N2A C8A 47.7(9) . . . . ?
O1 Cd1A N2A C8A 150.8(7) 4_655 . . . ?
N1A Cd1A N2A C8A -162.1(14) 4_655 . . . ?
N1A Cd1A N2A C8A 79.6(9) . . . . ?
O3A Cd1A N2A C8A -120.9(8) 4_655 . . . ?
O3A Cd1A N2A C8A -18.6(8) . . . . ?
O1 Cd1A N2A C11A 145.8(8) . . . . ?
O1 Cd1A N2A C11A -111.1(8) 4_655 . . . ?
N1A Cd1A N2A C11A -64.0(16) 4_655 . . . ?
N1A Cd1A N2A C11A 177.7(10) . . . . ?
O3A Cd1A N2A C11A -22.8(7) 4_655 . . . ?
O3A Cd1A N2A C11A 79.5(9) . . . . ?
C7A N2A C8A C9A 161.7(10) . . . . ?
C11A N2A C8A C9A -50.3(13) . . . . ?
Cd1A N2A C8A C9A 48.2(11) . . . . ?
N2A C8A C9A O3A -63.6(13) . . . . ?
C8A C9A O3A C10A 176.7(10) . . . . ?
C8A C9A O3A Cd1A 46.9(13) . . . . ?
O1 Cd1A O3A C10A 75.9(7) . . . . ?
O1 Cd1A O3A C10A -173.9(10) 4_655 . . . ?
N1A Cd1A O3A C10A 10.8(12) 4_655 . . . ?
N1A Cd1A O3A C10A 149.1(8) . . . . ?
O3A Cd1A O3A C10A -78.5(7) 4_655 . . . ?
N2A Cd1A O3A C10A -148.7(8) . . . . ?
O1 Cd1A O3A C9A -150.4(9) . . . . ?
O1 Cd1A O3A C9A -40.1(16) 4_655 . . . ?
N1A Cd1A O3A C9A 144.6(11) 4_655 . . . ?
N1A Cd1A O3A C9A -77.1(10) . . . . ?
O3A Cd1A O3A C9A 55.2(9) 4_655 . . . ?
N2A Cd1A O3A C9A -14.9(9) . . . . ?
C9A O3A C10A C11A -79.5(13) . . . 4_655 ?
Cd1A O3A C10A C11A 56.4(11) . . . 4_655 ?
C7A N2A C11A C10A -70.9(18) . . . 4_655 ?
C8A N2A C11A C10A 160.0(10) . . . 4_655 ?
Cd1A N2A C11A C10A 53.7(10) . . . 4_655 ?
C1 O1 Cd1B Cd1B -15.8(15) . . . 4_655 ?
Cd1A O1 Cd1B Cd1B 10.5(17) . . . 4_655 ?
C1 O1 Cd1B N1B -121.3(5) . . . 4_655 ?
Cd1A O1 Cd1B N1B -95(2) . . . 4_655 ?
Cd1B O1 Cd1B N1B -105.5(13) 4_655 . . 4_655 ?
C1 O1 Cd1B N2B 166.9(5) . . . 4_655 ?
Cd1A O1 Cd1B N2B -167(3) . . . 4_655 ?
Cd1B O1 Cd1B N2B -177.3(17) 4_655 . . 4_655 ?
C1 O1 Cd1B N1B 9.3(5) . . . . ?
Cd1A O1 Cd1B N1B 36(2) . . . . ?
Cd1B O1 Cd1B N1B 25.1(14) 4_655 . . . ?
C1 O1 Cd1B O3B 97.7(5) . . . . ?
Cd1A O1 Cd1B O3B 124(2) . . . . ?
Cd1B O1 Cd1B O3B 113.5(16) 4_655 . . . ?
C1 O1 Cd1B N2B 38.1(6) . . . . ?
Cd1A O1 Cd1B N2B 64(2) . . . . ?
Cd1B O1 Cd1B N2B 53.9(15) 4_655 . . . ?
C1 O1 Cd1B O1 -58.7(4) . . . 4_655 ?
Cd1A O1 Cd1B O1 -32(2) . . . 4_655 ?
Cd1B O1 Cd1B O1 -42.9(12) 4_655 . . 4_655 ?
C3 C2 N1B C6B -1.5(16) . . . . ?
N1A C2 N1B C6B 37(4) . . . . ?
C1 C2 N1B C6B -177.9(10) . . . . ?
C3 C2 N1B Cd1B -154.9(7) . . . 4_655 ?
N1A C2 N1B Cd1B -116(5) . . . 4_655 ?
C1 C2 N1B Cd1B 28.7(13) . . . 4_655 ?
C3 C2 N1B Cd1B -165.9(5) . . . . ?
N1A C2 N1B Cd1B -127(5) . . . . ?
C1 C2 N1B Cd1B 17.7(10) . . . . ?
Cd1B Cd1B N1B C2 140.3(13) 4_655 . . . ?
N1B Cd1B N1B C2 49.5(8) 4_655 . . . ?
N2B Cd1B N1B C2 -107(2) 4_655 . . . ?
O1 Cd1B N1B C2 -15.1(8) . . . . ?
O3B Cd1B N1B C2 -100.7(9) . . . . ?
N2B Cd1B N1B C2 -169.7(11) . . . . ?
O1 Cd1B N1B C2 89.7(10) 4_655 . . . ?
Cd1B Cd1B N1B C6B -22.9(12) 4_655 . . . ?
N1B Cd1B N1B C6B -113.7(13) 4_655 . . . ?
N2B Cd1B N1B C6B 90(2) 4_655 . . . ?
O1 Cd1B N1B C6B -178.4(12) . . . . ?
O3B Cd1B N1B C6B 96.0(11) . . . . ?
N2B Cd1B N1B C6B 27.0(10) . . . . ?
O1 Cd1B N1B C6B -73.5(11) 4_655 . . . ?
N1B Cd1B N1B Cd1B -90.8(9) 4_655 . . 4_655 ?
N2B Cd1B N1B Cd1B 112(2) 4_655 . . 4_655 ?
O1 Cd1B N1B Cd1B -155.5(9) . . . 4_655 ?
O3B Cd1B N1B Cd1B 118.9(9) . . . 4_655 ?
N2B Cd1B N1B Cd1B 49.9(8) . . . 4_655 ?
O1 Cd1B N1B Cd1B -50.6(7) 4_655 . . 4_655 ?
C2 C3 C4B C5B 3.2(19) . . . . ?
C4A C3 C4B C5B -118(7) . . . . ?
C3 C4B C5B C6B -2(2) . . . . ?
C2 N1B C6B C5B 2.5(19) . . . . ?
Cd1B N1B C6B C5B 161.1(11) 4_655 . . . ?
Cd1B N1B C6B C5B 166.5(10) . . . . ?
C2 N1B C6B C7B -177.1(10) . . . . ?
Cd1B N1B C6B C7B -18.5(14) 4_655 . . . ?
Cd1B N1B C6B C7B -13.1(16) . . . . ?
C4B C5B C6B N1B -1(2) . . . . ?
C4B C5B C6B C7B 178.9(13) . . . . ?
N1B C6B C7B N2B -23.6(15) . . . . ?
C5B C6B C7B N2B 156.8(11) . . . . ?
C6B C7B N2B C8B -72.9(11) . . . . ?
C6B C7B N2B C11B 163.3(9) . . . . ?
C6B C7B N2B Cd1B 49.2(9) . . . 4_655 ?
C6B C7B N2B Cd1B 43.0(10) . . . . ?
Cd1B Cd1B N2B C8B 154.6(17) 4_655 . . . ?
N1B Cd1B N2B C8B -163.8(9) 4_655 . . . ?
N2B Cd1B N2B C8B -78.7(7) 4_655 . . . ?
O1 Cd1B N2B C8B 53.6(9) . . . . ?
N1B Cd1B N2B C8B 82.6(8) . . . . ?
O3B Cd1B N2B C8B -13.0(7) . . . . ?
O1 Cd1B N2B C8B 152.4(7) 4_655 . . . ?
Cd1B Cd1B N2B C7B 37.1(15) 4_655 . . . ?
N1B Cd1B N2B C7B 78.6(10) 4_655 . . . ?
N2B Cd1B N2B C7B 163.8(7) 4_655 . . . ?
O1 Cd1B N2B C7B -64.0(7) . . . . ?
N1B Cd1B N2B C7B -35.0(6) . . . . ?
O3B Cd1B N2B C7B -130.6(6) . . . . ?
O1 Cd1B N2B C7B 34.8(6) 4_655 . . . ?
Cd1B Cd1B N2B C11B -62.3(17) 4_655 . . . ?
N1B Cd1B N2B C11B -20.7(16) 4_655 . . . ?
N2B Cd1B N2B C11B 64.4(11) 4_655 . . . ?
O1 Cd1B N2B C11B -163.3(11) . . . . ?
N1B Cd1B N2B C11B -134.3(12) . . . . ?
O3B Cd1B N2B C11B 130.1(13) . . . . ?
O1 Cd1B N2B C11B -64.5(11) 4_655 . . . ?
N1B Cd1B N2B Cd1B 41.5(15) 4_655 . . 4_655 ?
N2B Cd1B N2B Cd1B 126.7(16) 4_655 . . 4_655 ?
O1 Cd1B N2B Cd1B -101.0(15) . . . 4_655 ?
N1B Cd1B N2B Cd1B -72.1(15) . . . 4_655 ?
O3B Cd1B N2B Cd1B -167.7(16) . . . 4_655 ?
O1 Cd1B N2B Cd1B -2.3(14) 4_655 . . 4_655 ?
C7B N2B C8B C9B 157.2(8) . . . . ?
C11B N2B C8B C9B -100.2(14) . . . . ?
Cd1B N2B C8B C9B 46.6(11) 4_655 . . . ?
Cd1B N2B C8B C9B 41.7(9) . . . . ?
N2B C8B C9B O3B -59.2(10) . . . . ?
C8B C9B O3B C10B 174.4(8) . . . . ?
C8B C9B O3B Cd1B 45.1(10) . . . . ?
Cd1B Cd1B O3B C10B -159.1(11) 4_655 . . . ?
N1B Cd1B O3B C10B 4.7(11) 4_655 . . . ?
N2B Cd1B O3B C10B -37.2(8) 4_655 . . . ?
O1 Cd1B O3B C10B 78.7(6) . . . . ?
N1B Cd1B O3B C10B 145.2(7) . . . . ?
N2B Cd1B O3B C10B -149.8(7) . . . . ?
O1 Cd1B O3B C10B 170.9(10) 4_655 . . . ?
Cd1B Cd1B O3B C9B -26.9(13) 4_655 . . . ?
N1B Cd1B O3B C9B 136.9(9) 4_655 . . . ?
N2B Cd1B O3B C9B 95.0(9) 4_655 . . . ?
O1 Cd1B O3B C9B -149.1(8) . . . . ?
N1B Cd1B O3B C9B -82.6(8) . . . . ?
N2B Cd1B O3B C9B -17.6(7) . . . . ?
O1 Cd1B O3B C9B -56.8(14) 4_655 . . . ?
C9B O3B C10B C11B -81.8(11) . . . 4_655 ?
Cd1B O3B C10B C11B 50.7(9) . . . 4_655 ?
C8B N2B C11B C10B 152.4(11) . . . 4_655 ?
C7B N2B C11B C10B -94.3(12) . . . 4_655 ?
Cd1B N2B C11B C10B 4.8(16) 4_655 . . 4_655 ?
Cd1B N2B C11B C10B 14.7(16) . . . 4_655 ?
C15B N3 C17A C18A -164.4(12) . . . . ?
C13A N3 C17A C18A 48.9(13) . . . . ?
C13B N3 C17A C18A 78.8(14) . . . . ?
C15A N3 C17A C18A -177.0(10) . . . . ?
C17B N3 C17A C18A 24.5(12) . . . . ?
C15B N3 C13A C14A 36(7) . . . . ?
C17A N3 C13A C14A 150(7) . . . . ?
C13B N3 C13A C14A 21(6) . . . . ?
C15A N3 C13A C14A 15(7) . . . . ?
C17B N3 C13A C14A 162(7) . . . . ?
C15B N3 C15A C16A 145(2) . . . . ?
C13A N3 C15A C16A -58.5(13) . . . . ?
C17A N3 C15A C16A 168.8(11) . . . . ?
C13B N3 C15A C16A -61.7(12) . . . . ?
C17B N3 C15A C16A -174.3(11) . . . . ?
C15B N3 C17B C18B 61.5(14) . . . . ?
C13A N3 C17B C18B -86.0(12) . . . . ?
C17A N3 C17B C18B 71.3(16) . . . . ?
C13B N3 C17B C18B -66.1(13) . . . . ?
C15A N3 C17B C18B 38.7(18) . . . . ?
C15B N3 C13B C14B -91.2(16) . . . . ?
C13A N3 C13B C14B 79(2) . . . . ?
C17A N3 C13B C14B 13(2) . . . . ?
C15A N3 C13B C14B -106.4(15) . . . . ?
C17B N3 C13B C14B 37.6(17) . . . . ?
C13A N3 C15B C16B -80(2) . . . . ?
C17A N3 C15B C16B 158.7(17) . . . . ?
C13B N3 C15B C16B -71.5(17) . . . . ?
C15A N3 C15B C16B -42.5(15) . . . . ?
C17B N3 C15B C16B 163.3(14) . . . . ?
